data_7039860
loop_
_publ_author_name
'Perrin, Andrea'
'Musa, Osama M.'
'Steed, Jonathan W.'

_publ_section_title
;
 Modulating the hydration behaviour of calcium chloride by lactam
 complexation.
;
_journal_issue 30
_journal_name_full 'Dalton transactions (Cambridge, England : 2003)'
_journal_page_first 12181
_journal_page_last 12187
_journal_paper_doi 10.1039/c6dt02296k
_journal_volume 45
_journal_year 2016
_chemical_formula_moiety '0.5(C24 H44 Ca2 Cl4 N4 O8)'
_chemical_formula_sum 'C12 H22 Ca Cl2 N2 O4'
_chemical_formula_weight 369.30
_chemical_name_systematic
;
 ? 
;
_chemical_properties_physical Hygroscopic
_space_group_crystal_system monoclinic
_space_group_IT_number 15
_space_group_name_Hall '-C 2yc'
_space_group_name_H-M_alt 'C 1 2/c 1'
_symmetry_space_group_name_Hall '-C 2yc'
_symmetry_space_group_name_H-M 'C 1 2/c 1'
_atom_sites_solution_hydrogens geom
_atom_sites_solution_primary iterative
_atom_sites_solution_secondary difmap
_audit_creation_date 2014-01-18
_audit_creation_method
;
Olex2 1.2
(compiled 2013.12.10 svn.r2850 for OlexSys, GUI svn.r4736)
;
_audit_update_record
;
2016-05-06 deposited with the CCDC.
2016-07-07 downloaded from the CCDC.
;
_cell_angle_alpha 90.00
_cell_angle_beta 105.407(3)
_cell_angle_gamma 90.00
_cell_formula_units_Z 4
_cell_length_a 12.9663(3)
_cell_length_b 11.8541(3)
_cell_length_c 11.4866(3)
_cell_measurement_reflns_used 9904
_cell_measurement_temperature 120
_cell_measurement_theta_max 32.3144
_cell_measurement_theta_min 3.2472
_cell_volume 1702.09(8)
_computing_cell_refinement
;
CrysAlisPro, Agilent Technologies,
Version 1.171.36.20 (release 27-06-2012 CrysAlis171 .NET)
(compiled Jul 11 2012,15:38:31)
;
_computing_data_collection
;
CrysAlisPro, Agilent Technologies,
Version 1.171.36.20 (release 27-06-2012 CrysAlis171 .NET)
(compiled Jul 11 2012,15:38:31)
;
_computing_data_reduction
;
CrysAlisPro, Agilent Technologies,
Version 1.171.36.20 (release 27-06-2012 CrysAlis171 .NET)
(compiled Jul 11 2012,15:38:31)
;
_computing_molecular_graphics 'Olex2 (Dolomanov et al., 2009)'
_computing_publication_material 'Olex2 (Dolomanov et al., 2009)'
_computing_structure_refinement 'ShelXL (Sheldrick, 2008)'
_computing_structure_solution
;
Superflip (Palatinus & Chapuis, 2007;Palatinus & van der Lee, 2008;
Palatinus et al., 2012)
;
_diffrn_ambient_temperature 120
_diffrn_detector_area_resol_mean 16.1511
_diffrn_measured_fraction_theta_full 0.999
_diffrn_measured_fraction_theta_max 0.999
_diffrn_measurement_device_type 'Xcalibur, Sapphire3'
_diffrn_measurement_method '\w scans'
_diffrn_orient_matrix_UB_11 -0.0326836000
_diffrn_orient_matrix_UB_12 0.0116412000
_diffrn_orient_matrix_UB_13 0.0392423000
_diffrn_orient_matrix_UB_21 0.0112816000
_diffrn_orient_matrix_UB_22 -0.0543392000
_diffrn_orient_matrix_UB_23 0.0260522000
_diffrn_orient_matrix_UB_31 0.0449951000
_diffrn_orient_matrix_UB_32 0.0221264000
_diffrn_orient_matrix_UB_33 0.0434298000
_diffrn_radiation_monochromator graphite
_diffrn_radiation_type MoK\a
_diffrn_radiation_wavelength 0.71073
_diffrn_reflns_av_R_equivalents 0.0271
_diffrn_reflns_av_unetI/netI 0.0127
_diffrn_reflns_limit_h_max 15
_diffrn_reflns_limit_h_min -15
_diffrn_reflns_limit_k_max 14
_diffrn_reflns_limit_k_min -14
_diffrn_reflns_limit_l_max 14
_diffrn_reflns_limit_l_min -14
_diffrn_reflns_number 15388
_diffrn_reflns_theta_full 25.99
_diffrn_reflns_theta_max 25.99
_diffrn_reflns_theta_min 3.25
_diffrn_source 'Enhance (Mo) X-ray Source'
_exptl_absorpt_coefficient_mu 0.697
_exptl_absorpt_correction_T_max 1.00000
_exptl_absorpt_correction_T_min 0.94741
_exptl_absorpt_correction_type analytical
_exptl_absorpt_process_details
;
CrysAlisPro, Agilent Technologies,
Version 1.171.36.20 (release 27-06-2012 CrysAlis171 .NET)
(compiled Jul 11 2012,15:38:31)
Empirical absorption correction using spherical harmonics,
 implemented in SCALE3 ABSPACK scaling algorithm.
;
_exptl_crystal_colour colourless
_exptl_crystal_colour_primary colourless
_exptl_crystal_density_diffrn 1.441
_exptl_crystal_density_method 'not measured'
_exptl_crystal_description irregular
_exptl_crystal_F_000 776
_exptl_crystal_recrystallization_method 'Re-crystallisation from solvent'
_exptl_crystal_size_max 0.4869
_exptl_crystal_size_mid 0.3517
_exptl_crystal_size_min 0.3486
_refine_diff_density_max 0.340
_refine_diff_density_min -0.160
_refine_diff_density_rms 0.046
_refine_ls_extinction_method none
_refine_ls_goodness_of_fit_ref 1.080
_refine_ls_hydrogen_treatment mixed
_refine_ls_matrix_type full
_refine_ls_number_parameters 99
_refine_ls_number_reflns 1675
_refine_ls_number_restraints 3
_refine_ls_restrained_S_all 1.081
_refine_ls_R_factor_all 0.0232
_refine_ls_R_factor_gt 0.0218
_refine_ls_shift/su_max 0.001
_refine_ls_shift/su_mean 0.000
_refine_ls_structure_factor_coef Fsqd
_refine_ls_weighting_details 'calc w=1/[\s^2^(Fo^2^)+(0.0321P)^2^+1.0715P] where P=(Fo^2^+2Fc^2^)/3'
_refine_ls_weighting_scheme calc
_refine_ls_wR_factor_gt 0.0582
_refine_ls_wR_factor_ref 0.0591
_reflns_number_gt 1603
_reflns_number_total 1675
_reflns_threshold_expression >2sigma(I)
_cod_data_source_file c6dt02296k2.cif
_cod_data_source_block ap1242
_cod_depositor_comments 'Adding full bibliography for 7039860--7039863.cif.'
_cod_original_cell_volume 1702.08(7)
_cod_database_code 7039860
_chemical_oxdiff_formula CaCl2C7H11NO2
_reflns_odcompleteness_completeness 99.89
_reflns_odcompleteness_iscentric 1
_reflns_odcompleteness_theta 30.44
_olex2_refinement_description
;
1. Fixed Uiso
 At 1.2 times of:
  All C(H,H) groups
 At 1.5 times of:
  All O(H) groups
2. Restrained distances
 O1-H1
 0.85 with sigma of 0.01
 C6-H1
 1.887149 with sigma of 0.02
 Ca1-H1
 2.982527 with sigma of 0.02
3.a Secondary CH2 refined with riding coordinates:
 C1(H1A,H1B), C2(H2A,H2B), C6(H6A,H6B), C4(H4A,H4B), C5(H5A,H5B)
;
_solvent_exptl_crystal_recrystallization_method Ethanol

loop_
_space_group_symop_id
_space_group_symop_operation_xyz
1 'x, y, z'
2 '-x, y, -z+1/2'
3 'x+1/2, y+1/2, z'
4 '-x+1/2, y+1/2, -z+1/2'
5 '-x, -y, -z'
6 'x, -y, z-1/2'
7 '-x+1/2, -y+1/2, -z'
8 'x+1/2, -y+1/2, z-1/2'

loop_
_atom_site_label
_atom_site_type_symbol
_atom_site_fract_x
_atom_site_fract_y
_atom_site_fract_z
_atom_site_U_iso_or_equiv
_atom_site_adp_type
_atom_site_occupancy
_atom_site_symmetry_multiplicity
_atom_site_calc_flag
_atom_site_refinement_flags_posn
_atom_site_refinement_flags_adp
Ca1 Ca 0.0000 0.56265(3) 0.7500 0.01364(10) Uani 1 2 d DS T
Cl1 Cl 0.07573(3) 0.70576(3) 0.61025(3) 0.02530(11) Uani 1 1 d . .
O2 O 0.16062(7) 0.54994(7) 0.89190(8) 0.0205(2) Uani 1 1 d . .
O1 O 0.04062(7) 0.40958(7) 0.63337(8) 0.0205(2) Uani 1 1 d D .
H1 H 0.0018(10) 0.3866(12) 0.5672(10) 0.031 Uiso 1 1 d DR .
C1 C 0.38908(11) 0.54298(13) 0.61945(12) 0.0293(3) Uani 1 1 d . .
H1A H 0.4159 0.6098 0.6701 0.035 Uiso 1 1 calc R .
H1B H 0.4494 0.5070 0.5959 0.035 Uiso 1 1 calc R .
N1 N 0.25228(8) 0.40904(9) 0.58639(9) 0.0171(2) Uani 1 1 d . .
C2 C 0.29990(11) 0.57523(11) 0.50881(11) 0.0227(3) Uani 1 1 d . .
H2A H 0.2605 0.6424 0.5251 0.027 Uiso 1 1 calc R .
H2B H 0.3286 0.5909 0.4387 0.027 Uiso 1 1 calc R .
C6 C 0.11883(10) 0.32514(10) 0.68043(11) 0.0207(3) Uani 1 1 d D .
H6A H 0.0822 0.2531 0.6872 0.025 Uiso 1 1 calc R .
H6B H 0.1605 0.3474 0.7625 0.025 Uiso 1 1 calc R .
C4 C 0.33475(11) 0.45964(12) 0.68580(11) 0.0256(3) Uani 1 1 d . .
H4A H 0.3858 0.4021 0.7295 0.031 Uiso 1 1 calc R .
H4B H 0.3025 0.4989 0.7436 0.031 Uiso 1 1 calc R .
C3 C 0.22928(9) 0.47267(10) 0.48700(10) 0.0166(2) Uani 1 1 d . .
C5 C 0.19491(10) 0.30730(10) 0.60168(11) 0.0187(3) Uani 1 1 d . .
H5A H 0.2473 0.2481 0.6384 0.022 Uiso 1 1 calc R .
H5B H 0.1537 0.2801 0.5213 0.022 Uiso 1 1 calc R .

loop_
_atom_site_aniso_label
_atom_site_aniso_U_11
_atom_site_aniso_U_22
_atom_site_aniso_U_33
_atom_site_aniso_U_23
_atom_site_aniso_U_13
_atom_site_aniso_U_12
Ca1 0.01531(17) 0.01543(17) 0.01085(17) 0.000 0.00465(13) 0.000
Cl1 0.03349(19) 0.02642(18) 0.01731(17) -0.00077(11) 0.00905(13) -0.01366(13)
O2 0.0182(4) 0.0259(5) 0.0157(4) -0.0019(3) 0.0017(3) 0.0022(3)
O1 0.0221(5) 0.0229(5) 0.0165(4) -0.0047(3) 0.0054(4) 0.0029(4)
C1 0.0270(7) 0.0382(8) 0.0205(7) -0.0028(6) 0.0023(6) -0.0117(6)
N1 0.0186(5) 0.0202(5) 0.0128(5) 0.0005(4) 0.0048(4) 0.0001(4)
C2 0.0261(7) 0.0242(6) 0.0184(6) 0.0001(5) 0.0070(5) -0.0071(5)
C6 0.0276(6) 0.0185(6) 0.0186(6) 0.0024(5) 0.0108(5) 0.0016(5)
C4 0.0277(7) 0.0323(7) 0.0143(6) -0.0003(5) 0.0010(5) -0.0041(6)
C3 0.0161(6) 0.0201(6) 0.0152(6) 0.0000(5) 0.0072(5) 0.0014(5)
C5 0.0235(6) 0.0160(6) 0.0185(6) 0.0014(5) 0.0089(5) 0.0022(5)

loop_
_atom_type_symbol
_atom_type_description
_atom_type_scat_dispersion_real
_atom_type_scat_dispersion_imag
_atom_type_scat_source
C C 0.0033 0.0016 'International Tables Vol C Tables 4.2.6.8 and 6.1.1.4'
H H 0.0000 0.0000 'International Tables Vol C Tables 4.2.6.8 and 6.1.1.4'
Ca Ca 0.2262 0.3064 'International Tables Vol C Tables 4.2.6.8 and 6.1.1.4'
Cl Cl 0.1484 0.1585 'International Tables Vol C Tables 4.2.6.8 and 6.1.1.4'
N N 0.0061 0.0033 'International Tables Vol C Tables 4.2.6.8 and 6.1.1.4'
O O 0.0106 0.0060 'International Tables Vol C Tables 4.2.6.8 and 6.1.1.4'

loop_
_exptl_crystal_face_index_h
_exptl_crystal_face_index_k
_exptl_crystal_face_index_l
_exptl_crystal_face_perp_dist
_exptl_oxdiff_crystal_face_indexfrac_h
_exptl_oxdiff_crystal_face_indexfrac_k
_exptl_oxdiff_crystal_face_indexfrac_l
_exptl_oxdiff_crystal_face_x
_exptl_oxdiff_crystal_face_y
_exptl_oxdiff_crystal_face_z
-13 6 12 0.1723 -13.0001 6.0000 12.0000 0.9656 -0.1601 0.0690
15 -4 -11 0.1539 15.0001 -4.0000 -11.0000 -0.9685 0.1000 0.1087
11 6 8 0.1820 11.0000 6.0000 8.0000 0.0243 0.0065 0.9751
-2 -8 -13 0.2001 -1.9999 -8.0000 -13.0000 -0.5379 0.0735 -0.8316
-16 -4 -2 0.2025 -16.0000 -4.0000 -2.0000 0.3979 -0.0153 -0.8953
13 -9 3 0.1541 12.9999 -9.0000 3.0000 -0.4119 0.7139 0.5161
0 -16 -5 0.1715 -0.0000 -16.0000 -5.0000 -0.3825 0.7392 -0.5712
-7 15 2 0.1548 -7.0000 15.0000 2.0000 0.4819 -0.8420 0.1038
-6 -11 12 0.1950 -6.0001 -11.0000 12.0000 0.5390 0.8427 0.0078
3 16 -5 0.1268 3.0001 16.0000 -5.0000 -0.1080 -0.9658 0.2719

loop_
_geom_angle_atom_site_label_1
_geom_angle_atom_site_label_2
_geom_angle_atom_site_label_3
_geom_angle
_geom_angle_site_symmetry_1
_geom_angle_site_symmetry_3
Cl1 Ca1 Cl1 101.937(17) 2_556 .
O2 Ca1 Cl1 91.37(2) 2_556 .
O2 Ca1 Cl1 93.39(2) . .
O2 Ca1 Cl1 91.37(2) . 2_556
O2 Ca1 Cl1 93.39(2) 2_556 2_556
O2 Ca1 O2 172.43(5) . 2_556
O2 Ca1 O1 81.09(3) . 2_556
O2 Ca1 O1 93.14(3) 2_556 2_556
O2 Ca1 O1 81.09(3) 2_556 .
O2 Ca1 O1 93.15(3) . .
O1 Ca1 Cl1 168.32(2) . 2_556
O1 Ca1 Cl1 88.55(2) 2_556 2_556
O1 Ca1 Cl1 88.55(2) . .
O1 Ca1 Cl1 168.32(2) 2_556 .
O1 Ca1 O1 81.53(4) . 2_556
C3 O2 Ca1 161.32(8) 6_566 .
C6 O1 Ca1 124.05(7) . .
C2 C1 C4 103.30(10) . .
C3 N1 C4 112.66(10) . .
C3 N1 C5 124.59(10) . .
C5 N1 C4 122.39(10) . .
C3 C2 C1 103.30(10) . .
O1 C6 C5 112.39(10) . .
N1 C4 C1 102.30(10) . .
O2 C3 N1 125.16(11) 6_565 .
O2 C3 C2 125.75(11) 6_565 .
N1 C3 C2 109.09(10) . .
N1 C5 C6 113.00(10) . .

loop_
_geom_bond_atom_site_label_1
_geom_bond_atom_site_label_2
_geom_bond_distance
_geom_bond_site_symmetry_2
Ca1 Cl1 2.6938(4) .
Ca1 Cl1 2.6938(3) 2_556
Ca1 O2 2.2832(9) .
Ca1 O2 2.2832(9) 2_556
Ca1 O1 2.3957(9) 2_556
Ca1 O1 2.3957(9) .
O2 C3 1.2414(15) 6_566
O1 C6 1.4253(15) .
C1 C2 1.5224(18) .
C1 C4 1.5292(19) .
N1 C4 1.4691(16) .
N1 C3 1.3343(16) .
N1 C5 1.4519(16) .
C2 C3 1.5025(17) .
C6 C5 1.5200(17) .
C3 O2 1.2414(15) 6_565
